data_2001937
loop_
_publ_author_name
'Blair, J.'
'Howie, R. A.'
'Wardell, J. L.'

_publ_section_title
;
 Structure of monoclinic zinc <i>n</i>-butanoate
;
_journal_issue 2
_journal_name_full 'Acta Crystallographica Section C'
_journal_page_first 219
_journal_page_last 221
_journal_paper_doi 10.1107/S0108270192007108
_journal_volume 49
_journal_year 1993
_chemical_formula_moiety 'C8 H14 O4 Zn1'
_chemical_formula_sum 'C8 H14 O4 Zn'
_chemical_formula_weight 239.568
_symmetry_cell_setting monoclinic
_symmetry_space_group_name_Hall '-P 2ybc'
_symmetry_space_group_name_H-M 'P 1 21/c 1'
_cell_angle_alpha 90
_cell_angle_beta 90.08(9)
_cell_angle_gamma 90
_cell_formula_units_Z 4
_cell_length_a 23.48(3)
_cell_length_b 4.795(4)
_cell_length_c 9.380(9)
_cell_volume 1056.1(19)
_diffrn_radiation_type Mo
_diffrn_radiation_wavelength 0.71069
_exptl_absorpt_coefficient_mu 2.36
_exptl_crystal_density_diffrn 1.506
_exptl_crystal_F_000 496
_cod_data_source_file mu0285.cif
_cod_data_source_block mu0285_structure_1_of_1
_cod_original_sg_symbol_H-M 'P 21/c'
_cod_original_formula_sum 'C8 H14 O4 Zn1'
_cod_database_code 2001937

loop_
_atom_site_label
_atom_site_fract_x
_atom_site_fract_y
_atom_site_fract_z
_atom_site_U_iso_or_equiv
Zn(1) .25190(10) .2109(3) .0740(2) .0370(10)
Zn(2) .2521(5) .248(3) .665(2) .046(5)
O(11) .2724(4) -.3177(19) .5927(11) .070(3)
O(12) .3194(4) .0750(19) .6272(10) .060(3)
O(21) .2364(5) .2668(19) .3706(9) .067(3)
O(22) .1853(4) .344(2) .1731(10) .068(3)
C(11) .3157(5) -.194(3) .6359(15) .054(4)
C(12) .3598(6) -.335(3) .7251(16) .063(5)
C(13) .3998(6) -.152(4) .8048(18) .073(5)
C(14) .4462(6) -.325(4) .8836(19) .086(7)
C(21) .1912(6) .359(3) .3035(14) .062(5)
C(22) .1449(6) .530(4) .3922(16) .080(6)
C(23) .0977(7) .657(5) .3085(18) .090(7)
C(24) .0558(9) .814(5) .388(2) .122(10)
H(12A) .3849 -.4657 .6554 ?
H(12B) .3380 -.4634 .8022 ?
H(13A) .3684 -.0192 .8543 ?
H(13B) .4180 -.0463 .7140 ?
H(14A) .4390 -.1036 .8917 ?
H(14B) .4913 -.3647 .8724 ?
H(14C) .4307 -.4272 .9787 ?
H(22A) .1668 .6962 .4475 ?
H(22B) .1262 .3896 .4691 ?
H(23A) .0758 .4903 .2536 ?
H(23B) .1165 .7962 .2314 ?
H(24A) .0332 .8893 .2956 ?
H(24B) .0902 .9543 .4137 ?
H(24C) .0268 .8014 .4774 ?

loop_
_geom_bond_atom_site_label_1
_geom_bond_atom_site_label_2
_geom_bond_distance
O(11) C(11) 1.24(2)
O(12) C(11) 1.30(2)
C(11) C(12) 1.49(2)
C(12) C(13) 1.49(2)
C(13) C(14) 1.56(2)
O(21) C(21) 1.31(2)
O(22) C(21) 1.23(2)
C(21) C(22) 1.60(2)
C(22) C(23) 1.49(2)
C(23) C(24) 1.45(3)
Zn(1) O(22) 1.928(9)
